data_7217290
loop_
_publ_author_name
'S\"ohner, T.'
'Braun, F.'
'Over, L. C.'
'Mehlhose, S.'
'Rominger, F.'
'Straub, B. F.'

_publ_section_title
;
 Halogen-free water-stable aluminates as replacement for persistent
 fluorinated weakly-coordinating anions
;
_journal_issue 11
_journal_name_full 'Green Chem.'
_journal_page_first 4696
_journal_paper_doi 10.1039/C4GC00928B
_journal_volume 16
_journal_year 2014
_chemical_formula_sum 'C66 H86 O6'
_chemical_formula_weight 975.34
_chemical_name_common 'Alphetbat Bisphenol'
_chemical_name_systematic
;
 ?
;
_space_group_crystal_system triclinic
_space_group_IT_number 2
_space_group_name_Hall '-P 1'
_space_group_name_H-M_alt 'P -1'
_symmetry_space_group_name_Hall '-P 1'
_symmetry_space_group_name_H-M 'P -1'
_atom_sites_solution_hydrogens mixed
_audit_creation_method SHELXL-2014
_cell_angle_alpha 71.639(7)
_cell_angle_beta 75.918(7)
_cell_angle_gamma 72.993(7)
_cell_formula_units_Z 1
_cell_length_a 11.466(3)
_cell_length_b 11.745(3)
_cell_length_c 11.838(3)
_cell_measurement_reflns_used 3005
_cell_measurement_temperature 200(2)
_cell_measurement_theta_max 24.56
_cell_measurement_theta_min 2.33
_cell_volume 1426.7(6)
_computing_cell_refinement 'Bruker SAINT'
_computing_data_collection 'Bruker APEX2'
_computing_data_reduction 'Bruker SAINT'
_computing_molecular_graphics 'Bruker SHELXTL'
_computing_publication_material 'Bruker SHELXTL'
_computing_structure_refinement 'SHELXL-2014 (Sheldrick, 2014)'
_computing_structure_solution 'SHELXS-97 (Sheldrick 2008)'
_diffrn_ambient_temperature 200(2)
_diffrn_measured_fraction_theta_full 0.998
_diffrn_measured_fraction_theta_max 0.992
_diffrn_measurement_device_type 'Bruker APEX'
_diffrn_measurement_method '\f and \w scans'
_diffrn_radiation_type MoK\a
_diffrn_radiation_wavelength 0.71073
_diffrn_reflns_av_R_equivalents 0.0298
_diffrn_reflns_av_unetI/netI 0.0418
_diffrn_reflns_Laue_measured_fraction_full 0.998
_diffrn_reflns_Laue_measured_fraction_max 0.992
_diffrn_reflns_limit_h_max 13
_diffrn_reflns_limit_h_min -13
_diffrn_reflns_limit_k_max 14
_diffrn_reflns_limit_k_min -14
_diffrn_reflns_limit_l_max 14
_diffrn_reflns_limit_l_min -14
_diffrn_reflns_number 14178
_diffrn_reflns_point_group_measured_fraction_full 0.998
_diffrn_reflns_point_group_measured_fraction_max 0.992
_diffrn_reflns_theta_full 25.242
_diffrn_reflns_theta_max 25.826
_diffrn_reflns_theta_min 1.838
_diffrn_source 'sealed tube'
_exptl_absorpt_coefficient_mu 0.071
_exptl_absorpt_correction_T_max 0.9582
_exptl_absorpt_correction_T_min 0.8912
_exptl_absorpt_correction_type multi-scan
_exptl_absorpt_process_details
;
Sheldrick, G. M. (2008). <i>SADABS</i>. University of G\"ottingen, Germany.
;
_exptl_crystal_colour colourless
_exptl_crystal_density_diffrn 1.135
_exptl_crystal_description polyhedron
_exptl_crystal_F_000 530
_exptl_crystal_size_max 0.380
_exptl_crystal_size_mid 0.320
_exptl_crystal_size_min 0.160
_refine_diff_density_max 0.365
_refine_diff_density_min -0.335
_refine_diff_density_rms 0.041
_refine_ls_extinction_method none
_refine_ls_goodness_of_fit_ref 1.031
_refine_ls_hydrogen_treatment mixed
_refine_ls_matrix_type full
_refine_ls_number_parameters 412
_refine_ls_number_reflns 5453
_refine_ls_number_restraints 694
_refine_ls_restrained_S_all 1.138
_refine_ls_R_factor_all 0.0888
_refine_ls_R_factor_gt 0.0593
_refine_ls_shift/su_max 0.000
_refine_ls_shift/su_mean 0.000
_refine_ls_structure_factor_coef Fsqd
_refine_ls_weighting_details 'w=1/[\s^2^(Fo^2^)+(0.0716P)^2^+0.6721P] where P=(Fo^2^+2Fc^2^)/3'
_refine_ls_weighting_scheme calc
_refine_ls_wR_factor_gt 0.1473
_refine_ls_wR_factor_ref 0.1689
_reflns_Friedel_coverage 0.000
_reflns_number_gt 3789
_reflns_number_total 5453
_reflns_threshold_expression 'I > 2\s(I)'
_cod_data_source_file c4gc00928b2.cif
_cod_data_source_block tis33
_cod_depositor_comments 'Adding full bibliography for 7217280--7217291.cif.'
_cod_original_cell_volume 1426.7(7)
_cod_database_code 7217290
_shelx_space_group_comment
;
The symmetry employed for this shelxl refinement is uniquely defined
by the following loop, which should always be used as a source of
symmetry information in preference to the above space-group names.
They are only intended as comments.
;
_shelx_estimated_absorpt_t_min 0.974
_shelx_estimated_absorpt_t_max 0.989
_shelxl_version_number 2014-3

loop_
_space_group_symop_operation_xyz
'x, y, z'
'-x, -y, -z'

loop_
_atom_site_label
_atom_site_type_symbol
_atom_site_fract_x
_atom_site_fract_y
_atom_site_fract_z
_atom_site_U_iso_or_equiv
_atom_site_adp_type
_atom_site_occupancy
_atom_site_site_symmetry_order
_atom_site_calc_flag
_atom_site_refinement_flags_posn
_atom_site_refinement_flags_adp
_atom_site_refinement_flags_occupancy
_atom_site_disorder_assembly
_atom_site_disorder_group
C10 C 0.06974(18) -0.01688(18) 0.4747(2) 0.0325(5) Uani 1 1 d . U . . .
H10A H 0.1121 -0.0856 0.5355 0.039 Uiso 1 1 calc R U . . .
H10B H 0.0811 -0.0455 0.4017 0.039 Uiso 1 1 calc R U . . .
C11 C 0.12852(17) 0.09211(17) 0.44277(19) 0.0294(4) Uani 1 1 d . U . . .
C12 C 0.15856(17) 0.12870(17) 0.53160(18) 0.0281(4) Uani 1 1 d . U . . .
C13 C 0.19655(17) 0.23950(17) 0.50319(18) 0.0279(4) Uani 1 1 d . U . . .
C14 C 0.20971(18) 0.30612(18) 0.38240(18) 0.0310(5) Uani 1 1 d . U . . .
H14 H 0.2356 0.3810 0.3617 0.037 Uiso 1 1 calc R U . . .
C15 C 0.18722(18) 0.26966(18) 0.28975(19) 0.0323(5) Uani 1 1 d . U . . .
C16 C 0.14464(18) 0.16209(18) 0.32395(19) 0.0313(5) Uani 1 1 d . U . . .
H16 H 0.1260 0.1357 0.2637 0.038 Uiso 1 1 calc R U . . .
O12 O 0.14821(14) 0.05924(14) 0.64942(13) 0.0377(4) Uani 1 1 d . U . . .
H12 H 0.171(3) -0.027(3) 0.656(3) 0.095(11) Uiso 1 1 d . . . . .
C17 C 0.22052(18) 0.28772(18) 0.60128(18) 0.0298(4) Uani 1 1 d . U . . .
C21 C 0.33850(18) 0.20934(18) 0.65258(19) 0.0320(5) Uani 1 1 d . U . . .
C22 C 0.3702(2) 0.2378(2) 0.7453(2) 0.0461(6) Uani 1 1 d . U . . .
H22 H 0.3171 0.3039 0.7764 0.055 Uiso 1 1 calc R U . . .
C23 C 0.4761(2) 0.1729(2) 0.7931(2) 0.0552(7) Uani 1 1 d . U . . .
H23 H 0.4953 0.1948 0.8560 0.066 Uiso 1 1 calc R U . . .
C24 C 0.5539(2) 0.0765(2) 0.7501(2) 0.0533(7) Uani 1 1 d . U . . .
H24 H 0.6268 0.0313 0.7832 0.064 Uiso 1 1 calc R U . . .
C25 C 0.5256(2) 0.0463(2) 0.6594(2) 0.0516(6) Uani 1 1 d . U . . .
H25 H 0.5790 -0.0203 0.6293 0.062 Uiso 1 1 calc R U . . .
C26 C 0.4190(2) 0.1123(2) 0.6108(2) 0.0410(5) Uani 1 1 d . U . . .
H26 H 0.4010 0.0903 0.5473 0.049 Uiso 1 1 calc R U . . .
C31 C 0.23504(18) 0.42185(18) 0.54541(18) 0.0303(4) Uani 1 1 d . U . . .
C32 C 0.34920(19) 0.44707(19) 0.4870(2) 0.0371(5) Uani 1 1 d . U . . .
H32 H 0.4201 0.3806 0.4854 0.044 Uiso 1 1 calc R U . . .
C33 C 0.3621(2) 0.5664(2) 0.4313(2) 0.0437(6) Uani 1 1 d . U . . .
H33 H 0.4409 0.5809 0.3907 0.052 Uiso 1 1 calc R U . . .
C34 C 0.2602(2) 0.6647(2) 0.4346(2) 0.0453(6) Uani 1 1 d . U . . .
H34 H 0.2687 0.7469 0.3975 0.054 Uiso 1 1 calc R U . . .
C35 C 0.1467(2) 0.6420(2) 0.4920(2) 0.0441(6) Uani 1 1 d . U . . .
H35 H 0.0765 0.7091 0.4945 0.053 Uiso 1 1 calc R U . . .
C36 C 0.13354(19) 0.52227(19) 0.5464(2) 0.0371(5) Uani 1 1 d . U . . .
H36 H 0.0541 0.5084 0.5850 0.045 Uiso 1 1 calc R U . . .
O40 O 0.24065(18) -0.18943(15) 0.69954(19) 0.0665(6) Uani 1 1 d D U . . .
C41 C 0.3698(3) -0.2400(3) 0.6882(3) 0.0755(9) Uani 1 1 d D U . . .
H41A H 0.4111 -0.1878 0.7087 0.091 Uiso 0.870(9) 1 calc R U P A 1
H41B H 0.4050 -0.2455 0.6044 0.091 Uiso 0.870(9) 1 calc R U P A 1
H41C H 0.4064 -0.2216 0.7461 0.091 Uiso 0.130(9) 1 calc R U P A 2
H41D H 0.4128 -0.2100 0.6052 0.091 Uiso 0.130(9) 1 calc R U P A 2
C42 C 0.3879(3) -0.3659(3) 0.7740(4) 0.0653(11) Uani 0.870(9) 1 d D U P A 1
H42A H 0.3906 -0.3629 0.8560 0.078 Uiso 0.870(9) 1 calc R U P A 1
H42B H 0.4642 -0.4225 0.7453 0.078 Uiso 0.870(9) 1 calc R U P A 1
C43 C 0.2740(3) -0.4026(3) 0.7712(4) 0.0599(11) Uani 0.870(9) 1 d D U P A 1
H43A H 0.2839 -0.4323 0.6991 0.072 Uiso 0.870(9) 1 calc R U P A 1
H43B H 0.2537 -0.4676 0.8447 0.072 Uiso 0.870(9) 1 calc R U P A 1
C44 C 0.1776(3) -0.2841(3) 0.7661(3) 0.0618(7) Uani 1 1 d D U . . .
H44A H 0.1109 -0.2817 0.7250 0.074 Uiso 0.870(9) 1 calc R U P A 1
H44B H 0.1408 -0.2747 0.8484 0.074 Uiso 0.870(9) 1 calc R U P A 1
H44C H 0.1438 -0.3108 0.7118 0.074 Uiso 0.130(9) 1 calc R U P A 2
H44D H 0.1089 -0.2553 0.8272 0.074 Uiso 0.130(9) 1 calc R U P A 2
C171 C 0.1089(2) 0.2858(2) 0.7066(2) 0.0398(5) Uani 1 1 d . U . . .
H17A H 0.0330 0.3355 0.6751 0.060 Uiso 1 1 calc R U . . .
H17B H 0.1011 0.2006 0.7444 0.060 Uiso 1 1 calc R U . . .
H17C H 0.1222 0.3201 0.7666 0.060 Uiso 1 1 calc R U . . .
C18 C 0.2085(2) 0.3463(2) 0.1587(2) 0.0400(5) Uani 1 1 d D U . . .
C181 C 0.3387(4) 0.3608(6) 0.1223(4) 0.0687(15) Uani 0.660(5) 1 d D U P B 1
H18A H 0.3958 0.2793 0.1304 0.103 Uiso 0.660(5) 1 calc R U P B 1
H18B H 0.3510 0.4097 0.0381 0.103 Uiso 0.660(5) 1 calc R U P B 1
H18C H 0.3547 0.4030 0.1744 0.103 Uiso 0.660(5) 1 calc R U P B 1
C182 C 0.1828(5) 0.2864(4) 0.0706(3) 0.0618(13) Uani 0.660(5) 1 d D U P B 1
H18D H 0.0976 0.2763 0.0935 0.093 Uiso 0.660(5) 1 calc R U P B 1
H18E H 0.1943 0.3395 -0.0118 0.093 Uiso 0.660(5) 1 calc R U P B 1
H18F H 0.2402 0.2054 0.0744 0.093 Uiso 0.660(5) 1 calc R U P B 1
C183 C 0.1163(4) 0.4711(3) 0.1474(4) 0.0596(13) Uani 0.660(5) 1 d D U P B 1
H18G H 0.0319 0.4586 0.1719 0.089 Uiso 0.660(5) 1 calc R U P B 1
H18H H 0.1306 0.5141 0.1997 0.089 Uiso 0.660(5) 1 calc R U P B 1
H18I H 0.1270 0.5207 0.0635 0.089 Uiso 0.660(5) 1 calc R U P B 1
C184 C 0.1042(9) 0.3679(11) 0.0960(8) 0.079(3) Uani 0.340(5) 1 d D U P B 2
H18J H 0.1220 0.4172 0.0127 0.118 Uiso 0.340(5) 1 calc R U P B 2
H18K H 0.0927 0.2886 0.0956 0.118 Uiso 0.340(5) 1 calc R U P B 2
H18L H 0.0286 0.4124 0.1380 0.118 Uiso 0.340(5) 1 calc R U P B 2
C185 C 0.2316(10) 0.4749(7) 0.1484(7) 0.066(3) Uani 0.340(5) 1 d D U P B 2
H18M H 0.3007 0.4624 0.1896 0.098 Uiso 0.340(5) 1 calc R U P B 2
H18N H 0.2518 0.5177 0.0631 0.098 Uiso 0.340(5) 1 calc R U P B 2
H18O H 0.1570 0.5247 0.1861 0.098 Uiso 0.340(5) 1 calc R U P B 2
C186 C 0.3297(8) 0.2786(8) 0.0945(7) 0.068(3) Uani 0.340(5) 1 d D U P B 2
H18P H 0.3971 0.2655 0.1379 0.101 Uiso 0.340(5) 1 calc R U P B 2
H18Q H 0.3207 0.1986 0.0929 0.101 Uiso 0.340(5) 1 calc R U P B 2
H18R H 0.3485 0.3284 0.0116 0.101 Uiso 0.340(5) 1 calc R U P B 2
O50 O -0.1498(19) 0.1254(14) 0.8533(12) 0.153(5) Uani 0.322(8) 1 d D U P C 1
C51 C -0.1862(11) 0.0036(10) 0.8954(9) 0.075(3) Uani 0.322(8) 1 d D U P C 1
H51A H -0.2326 -0.0039 0.8388 0.090 Uiso 0.322(8) 1 calc R U P C 1
H51B H -0.1127 -0.0664 0.9045 0.090 Uiso 0.322(8) 1 calc R U P C 1
C52 C -0.263(2) 0.0086(17) 1.0094(13) 0.119(5) Uani 0.322(8) 1 d D U P C 1
H52A H -0.2214 -0.0530 1.0753 0.143 Uiso 0.322(8) 1 calc R U P C 1
H52B H -0.3424 -0.0103 1.0130 0.143 Uiso 0.322(8) 1 calc R U P C 1
C53 C -0.285(2) 0.135(2) 1.0237(19) 0.157(6) Uani 0.322(8) 1 d D U P C 1
H53A H -0.3512 0.1935 0.9806 0.189 Uiso 0.322(8) 1 calc R U P C 1
H53B H -0.3044 0.1353 1.1097 0.189 Uiso 0.322(8) 1 calc R U P C 1
C54 C -0.162(2) 0.160(2) 0.9661(17) 0.158(5) Uani 0.322(8) 1 d D U P C 1
H54A H -0.0966 0.1076 1.0139 0.189 Uiso 0.322(8) 1 calc R U P C 1
H54B H -0.1625 0.2481 0.9507 0.189 Uiso 0.322(8) 1 calc R U P C 1
O50B O -0.1557(12) 0.0730(9) 0.8802(9) 0.232(4) Uani 0.678(8) 1 d D U P C 2
C51B C -0.1880(12) 0.0016(9) 0.9970(12) 0.185(5) Uani 0.678(8) 1 d D U P C 2
H51C H -0.2167 -0.0688 0.9936 0.221 Uiso 0.678(8) 1 calc R U P C 2
H51D H -0.1152 -0.0316 1.0387 0.221 Uiso 0.678(8) 1 calc R U P C 2
C52B C -0.2790(10) 0.0733(8) 1.0577(8) 0.151(4) Uani 0.678(8) 1 d D U P C 2
H52C H -0.2525 0.0708 1.1323 0.182 Uiso 0.678(8) 1 calc R U P C 2
H52D H -0.3534 0.0392 1.0819 0.182 Uiso 0.678(8) 1 calc R U P C 2
C53B C -0.3112(10) 0.2014(8) 0.9873(9) 0.152(4) Uani 0.678(8) 1 d D U P C 2
H53C H -0.3861 0.2184 0.9515 0.182 Uiso 0.678(8) 1 calc R U P C 2
H53D H -0.3244 0.2595 1.0368 0.182 Uiso 0.678(8) 1 calc R U P C 2
C54B C -0.2076(11) 0.2077(8) 0.9003(8) 0.152(3) Uani 0.678(8) 1 d D U P C 2
H54C H -0.1454 0.2316 0.9278 0.182 Uiso 0.678(8) 1 calc R U P C 2
H54D H -0.2290 0.2690 0.8245 0.182 Uiso 0.678(8) 1 calc R U P C 2
C42B C 0.3732(19) -0.3739(12) 0.718(2) 0.064(7) Uiso 0.130(9) 1 d D U P A 2
H42C H 0.4532 -0.4262 0.7411 0.077 Uiso 0.130(9) 1 calc R U P A 2
H42D H 0.3566 -0.3960 0.6503 0.077 Uiso 0.130(9) 1 calc R U P A 2
C43B C 0.2700(16) -0.3830(19) 0.823(2) 0.074(8) Uiso 0.130(9) 1 d D U P A 2
H43C H 0.2474 -0.4635 0.8472 0.089 Uiso 0.130(9) 1 calc R U P A 2
H43D H 0.2886 -0.3671 0.8931 0.089 Uiso 0.130(9) 1 calc R U P A 2

loop_
_atom_site_aniso_label
_atom_site_aniso_U_11
_atom_site_aniso_U_22
_atom_site_aniso_U_33
_atom_site_aniso_U_23
_atom_site_aniso_U_13
_atom_site_aniso_U_12
C10 0.0358(11) 0.0232(10) 0.0422(12) -0.0096(9) -0.0088(9) -0.0094(8)
C11 0.0264(10) 0.0229(10) 0.0406(12) -0.0108(9) -0.0060(8) -0.0055(8)
C12 0.0270(10) 0.0225(9) 0.0337(11) -0.0060(8) -0.0053(8) -0.0056(8)
C13 0.0244(9) 0.0246(10) 0.0359(11) -0.0096(8) -0.0051(8) -0.0054(8)
C14 0.0311(10) 0.0243(10) 0.0388(11) -0.0080(9) -0.0044(8) -0.0095(8)
C15 0.0305(10) 0.0291(10) 0.0356(11) -0.0091(9) -0.0040(8) -0.0051(8)
C16 0.0316(10) 0.0289(10) 0.0368(11) -0.0131(9) -0.0078(9) -0.0058(8)
O12 0.0511(9) 0.0288(8) 0.0338(8) -0.0030(7) -0.0092(7) -0.0142(7)
C17 0.0298(10) 0.0270(10) 0.0352(11) -0.0108(9) -0.0048(8) -0.0084(8)
C21 0.0336(10) 0.0284(10) 0.0358(11) -0.0079(9) -0.0058(9) -0.0103(8)
C22 0.0503(14) 0.0452(13) 0.0493(14) -0.0208(11) -0.0165(11) -0.0051(11)
C23 0.0597(16) 0.0593(16) 0.0561(16) -0.0192(13) -0.0270(13) -0.0096(13)
C24 0.0442(14) 0.0543(15) 0.0631(17) -0.0122(13) -0.0245(12) -0.0051(12)
C25 0.0382(13) 0.0504(15) 0.0663(17) -0.0234(13) -0.0140(12) 0.0024(11)
C26 0.0348(11) 0.0451(13) 0.0482(13) -0.0219(11) -0.0087(10) -0.0053(10)
C31 0.0308(10) 0.0277(10) 0.0372(11) -0.0128(9) -0.0087(8) -0.0069(8)
C32 0.0320(11) 0.0286(11) 0.0515(13) -0.0124(10) -0.0066(9) -0.0067(8)
C33 0.0407(12) 0.0365(12) 0.0569(15) -0.0100(11) -0.0075(11) -0.0162(10)
C34 0.0548(14) 0.0279(11) 0.0586(15) -0.0072(11) -0.0197(12) -0.0138(10)
C35 0.0421(12) 0.0293(11) 0.0645(16) -0.0158(11) -0.0188(11) -0.0018(9)
C36 0.0316(11) 0.0341(11) 0.0501(14) -0.0164(10) -0.0102(9) -0.0056(9)
O40 0.0665(12) 0.0352(9) 0.0881(15) -0.0025(9) -0.0218(11) -0.0049(9)
C41 0.0607(18) 0.0624(18) 0.090(2) -0.0121(17) 0.0056(16) -0.0177(15)
C42 0.061(2) 0.060(2) 0.066(2) -0.0181(17) -0.0168(17) 0.0073(15)
C43 0.093(3) 0.0387(16) 0.050(2) -0.0009(14) -0.0266(17) -0.0183(15)
C44 0.0580(16) 0.0627(17) 0.0624(18) -0.0079(14) -0.0116(13) -0.0188(13)
C171 0.0396(12) 0.0396(12) 0.0436(13) -0.0184(10) 0.0013(10) -0.0131(10)
C18 0.0480(13) 0.0375(12) 0.0326(11) -0.0065(9) -0.0038(9) -0.0125(10)
C181 0.056(2) 0.097(4) 0.044(2) 0.002(2) 0.0025(19) -0.035(2)
C182 0.098(4) 0.057(3) 0.034(2) -0.0077(19) -0.005(2) -0.033(3)
C183 0.082(3) 0.042(2) 0.042(2) -0.0009(17) -0.012(2) -0.005(2)
C184 0.089(6) 0.092(8) 0.048(5) 0.030(5) -0.032(4) -0.046(5)
C185 0.110(8) 0.042(4) 0.041(4) 0.001(3) -0.003(4) -0.033(4)
C186 0.082(5) 0.057(5) 0.043(4) -0.006(4) 0.015(4) -0.013(4)
O50 0.237(11) 0.137(8) 0.117(7) -0.015(6) -0.002(7) -0.131(8)
C51 0.128(8) 0.069(6) 0.056(6) -0.015(4) 0.000(5) -0.078(6)
C52 0.170(11) 0.125(9) 0.074(7) -0.021(6) 0.010(7) -0.082(8)
C53 0.272(11) 0.128(10) 0.079(10) -0.027(8) 0.016(9) -0.096(9)
C54 0.259(11) 0.130(9) 0.115(9) -0.029(7) -0.010(8) -0.113(9)
O50B 0.295(9) 0.200(8) 0.164(6) -0.050(6) 0.037(6) -0.064(7)
C51B 0.226(10) 0.134(6) 0.139(7) -0.008(5) 0.014(7) -0.029(6)
C52B 0.244(8) 0.100(6) 0.074(5) -0.001(4) 0.032(5) -0.060(5)
C53B 0.239(8) 0.093(5) 0.110(6) -0.040(4) -0.025(5) -0.007(5)
C54B 0.288(9) 0.115(5) 0.075(5) -0.020(4) -0.009(5) -0.102(6)

loop_
_atom_type_symbol
_atom_type_description
_atom_type_scat_dispersion_real
_atom_type_scat_dispersion_imag
_atom_type_scat_source
C C 0.0033 0.0016 'International Tables Vol C Tables 4.2.6.8 and 6.1.1.4'
H H 0.0000 0.0000 'International Tables Vol C Tables 4.2.6.8 and 6.1.1.4'
O O 0.0106 0.0060 'International Tables Vol C Tables 4.2.6.8 and 6.1.1.4'

loop_
_geom_angle_atom_site_label_1
_geom_angle_atom_site_label_2
_geom_angle_atom_site_label_3
_geom_angle
_geom_angle_site_symmetry_1
_geom_angle_site_symmetry_3
C11 C10 C10 111.95(19) . 2_556
C11 C10 H10A 109.2 . .
C10 C10 H10A 109.2 2_556 .
C11 C10 H10B 109.2 . .
C10 C10 H10B 109.2 2_556 .
H10A C10 H10B 107.9 . .
C16 C11 C12 119.17(18) . .
C16 C11 C10 119.15(18) . .
C12 C11 C10 121.52(18) . .
O12 C12 C11 120.80(17) . .
O12 C12 C13 118.30(17) . .
C11 C12 C13 120.87(18) . .
C14 C13 C12 116.98(18) . .
C14 C13 C17 120.93(17) . .
C12 C13 C17 122.08(17) . .
C13 C14 C15 124.03(18) . .
C13 C14 H14 118.0 . .
C15 C14 H14 118.0 . .
C16 C15 C14 116.43(19) . .
C16 C15 C18 123.04(19) . .
C14 C15 C18 120.53(18) . .
C11 C16 C15 122.35(18) . .
C11 C16 H16 118.8 . .
C15 C16 H16 118.8 . .
C12 O12 H12 112(2) . .
C21 C17 C31 108.33(15) . .
C21 C17 C13 112.18(15) . .
C31 C17 C13 109.12(16) . .
C21 C17 C171 108.60(17) . .
C31 C17 C171 109.05(16) . .
C13 C17 C171 109.51(15) . .
C26 C21 C22 116.6(2) . .
C26 C21 C17 124.23(18) . .
C22 C21 C17 119.17(18) . .
C23 C22 C21 121.9(2) . .
C23 C22 H22 119.0 . .
C21 C22 H22 119.0 . .
C24 C23 C22 120.1(2) . .
C24 C23 H23 119.9 . .
C22 C23 H23 119.9 . .
C25 C24 C23 119.4(2) . .
C25 C24 H24 120.3 . .
C23 C24 H24 120.3 . .
C24 C25 C26 120.4(2) . .
C24 C25 H25 119.8 . .
C26 C25 H25 119.8 . .
C21 C26 C25 121.6(2) . .
C21 C26 H26 119.2 . .
C25 C26 H26 119.2 . .
C32 C31 C36 117.22(19) . .
C32 C31 C17 121.24(17) . .
C36 C31 C17 121.46(18) . .
C33 C32 C31 121.7(2) . .
C33 C32 H32 119.1 . .
C31 C32 H32 119.1 . .
C32 C33 C34 120.0(2) . .
C32 C33 H33 120.0 . .
C34 C33 H33 120.0 . .
C35 C34 C33 119.3(2) . .
C35 C34 H34 120.4 . .
C33 C34 H34 120.4 . .
C34 C35 C36 120.7(2) . .
C34 C35 H35 119.6 . .
C36 C35 H35 119.6 . .
C35 C36 C31 121.0(2) . .
C35 C36 H36 119.5 . .
C31 C36 H36 119.5 . .
C41 O40 C44 109.3(2) . .
O40 C41 C42B 100.4(8) . .
O40 C41 C42 106.6(2) . .
O40 C41 H41A 110.4 . .
C42 C41 H41A 110.4 . .
O40 C41 H41B 110.4 . .
C42 C41 H41B 110.4 . .
H41A C41 H41B 108.6 . .
O40 C41 H41C 111.7 . .
C42B C41 H41C 111.7 . .
O40 C41 H41D 111.7 . .
C42B C41 H41D 111.7 . .
H41C C41 H41D 109.5 . .
C41 C42 C43 100.9(3) . .
C41 C42 H42A 111.6 . .
C43 C42 H42A 111.6 . .
C41 C42 H42B 111.6 . .
C43 C42 H42B 111.6 . .
H42A C42 H42B 109.4 . .
C44 C43 C42 102.2(3) . .
C44 C43 H43A 111.3 . .
C42 C43 H43A 111.3 . .
C44 C43 H43B 111.3 . .
C42 C43 H43B 111.3 . .
H43A C43 H43B 109.2 . .
O40 C44 C43B 104.7(9) . .
O40 C44 C43 105.4(2) . .
O40 C44 H44A 110.7 . .
C43 C44 H44A 110.7 . .
O40 C44 H44B 110.7 . .
C43 C44 H44B 110.7 . .
H44A C44 H44B 108.8 . .
O40 C44 H44C 110.8 . .
C43B C44 H44C 110.8 . .
O40 C44 H44D 110.8 . .
C43B C44 H44D 110.8 . .
H44C C44 H44D 108.9 . .
C17 C171 H17A 109.5 . .
C17 C171 H17B 109.5 . .
H17A C171 H17B 109.5 . .
C17 C171 H17C 109.5 . .
H17A C171 H17C 109.5 . .
H17B C171 H17C 109.5 . .
C181 C18 C183 111.3(3) . .
C184 C18 C15 112.5(4) . .
C181 C18 C15 110.4(2) . .
C183 C18 C15 108.3(2) . .
C184 C18 C186 111.2(6) . .
C15 C18 C186 107.7(3) . .
C181 C18 C182 108.6(3) . .
C183 C18 C182 106.3(3) . .
C15 C18 C182 111.8(2) . .
C184 C18 C185 108.3(6) . .
C15 C18 C185 112.3(3) . .
C186 C18 C185 104.6(5) . .
C18 C181 H18A 109.5 . .
C18 C181 H18B 109.5 . .
H18A C181 H18B 109.5 . .
C18 C181 H18C 109.5 . .
H18A C181 H18C 109.5 . .
H18B C181 H18C 109.5 . .
C18 C182 H18D 109.5 . .
C18 C182 H18E 109.5 . .
H18D C182 H18E 109.5 . .
C18 C182 H18F 109.5 . .
H18D C182 H18F 109.5 . .
H18E C182 H18F 109.5 . .
C18 C183 H18G 109.5 . .
C18 C183 H18H 109.5 . .
H18G C183 H18H 109.5 . .
C18 C183 H18I 109.5 . .
H18G C183 H18I 109.5 . .
H18H C183 H18I 109.5 . .
C18 C184 H18J 109.5 . .
C18 C184 H18K 109.5 . .
H18J C184 H18K 109.5 . .
C18 C184 H18L 109.5 . .
H18J C184 H18L 109.5 . .
H18K C184 H18L 109.5 . .
C18 C185 H18M 109.5 . .
C18 C185 H18N 109.5 . .
H18M C185 H18N 109.5 . .
C18 C185 H18O 109.5 . .
H18M C185 H18O 109.5 . .
H18N C185 H18O 109.5 . .
C18 C186 H18P 109.5 . .
C18 C186 H18Q 109.5 . .
H18P C186 H18Q 109.5 . .
C18 C186 H18R 109.5 . .
H18P C186 H18R 109.5 . .
H18Q C186 H18R 109.5 . .
C54 O50 C51 104.1(10) . .
C52 C51 O50 102.7(9) . .
C52 C51 H51A 111.2 . .
O50 C51 H51A 111.2 . .
C52 C51 H51B 111.2 . .
O50 C51 H51B 111.2 . .
H51A C51 H51B 109.1 . .
C51 C52 C53 108.3(10) . .
C51 C52 H52A 110.0 . .
C53 C52 H52A 110.0 . .
C51 C52 H52B 110.0 . .
C53 C52 H52B 110.0 . .
H52A C52 H52B 108.4 . .
C54 C53 C52 99.4(12) . .
C54 C53 H53A 111.9 . .
C52 C53 H53A 111.9 . .
C54 C53 H53B 111.9 . .
C52 C53 H53B 111.9 . .
H53A C53 H53B 109.6 . .
C53 C54 O50 98.1(12) . .
C53 C54 H54A 112.1 . .
O50 C54 H54A 112.1 . .
C53 C54 H54B 112.1 . .
O50 C54 H54B 112.1 . .
H54A C54 H54B 109.8 . .
C51B O50B C54B 100.3(7) . .
C52B C51B O50B 108.5(8) . .
C52B C51B H51C 110.0 . .
O50B C51B H51C 110.0 . .
C52B C51B H51D 110.0 . .
O50B C51B H51D 110.0 . .
H51C C51B H51D 108.4 . .
C51B C52B C53B 113.1(8) . .
C51B C52B H52C 109.0 . .
C53B C52B H52C 109.0 . .
C51B C52B H52D 109.0 . .
C53B C52B H52D 109.0 . .
H52C C52B H52D 107.8 . .
C54B C53B C52B 101.2(7) . .
C54B C53B H53C 111.5 . .
C52B C53B H53C 111.5 . .
C54B C53B H53D 111.5 . .
C52B C53B H53D 111.5 . .
H53C C53B H53D 109.4 . .
C53B C54B O50B 105.6(7) . .
C53B C54B H54C 110.6 . .
O50B C54B H54C 110.6 . .
C53B C54B H54D 110.6 . .
O50B C54B H54D 110.6 . .
H54C C54B H54D 108.7 . .
C41 C42B C43B 100.0(13) . .
C41 C42B H42C 111.8 . .
C43B C42B H42C 111.8 . .
C41 C42B H42D 111.8 . .
C43B C42B H42D 111.8 . .
H42C C42B H42D 109.5 . .
C44 C43B C42B 97.5(13) . .
C44 C43B H43C 112.3 . .
C42B C43B H43C 112.3 . .
C44 C43B H43D 112.3 . .
C42B C43B H43D 112.3 . .
H43C C43B H43D 109.9 . .

loop_
_geom_bond_atom_site_label_1
_geom_bond_atom_site_label_2
_geom_bond_distance
_geom_bond_site_symmetry_2
C10 C11 1.520(3) .
C10 C10 1.545(4) 2_556
C10 H10A 0.9900 .
C10 H10B 0.9900 .
C11 C16 1.386(3) .
C11 C12 1.399(3) .
C12 O12 1.373(2) .
C12 C13 1.407(3) .
C13 C14 1.392(3) .
C13 C17 1.551(3) .
C14 C15 1.397(3) .
C14 H14 0.9500 .
C15 C16 1.393(3) .
C15 C18 1.530(3) .
C16 H16 0.9500 .
O12 H12 0.96(3) .
C17 C21 1.538(3) .
C17 C31 1.546(3) .
C17 C171 1.554(3) .
C21 C26 1.383(3) .
C21 C22 1.394(3) .
C22 C23 1.378(3) .
C22 H22 0.9500 .
C23 C24 1.374(4) .
C23 H23 0.9500 .
C24 C25 1.365(3) .
C24 H24 0.9500 .
C25 C26 1.391(3) .
C25 H25 0.9500 .
C26 H26 0.9500 .
C31 C32 1.392(3) .
C31 C36 1.395(3) .
C32 C33 1.383(3) .
C32 H32 0.9500 .
C33 C34 1.384(3) .
C33 H33 0.9500 .
C34 C35 1.373(3) .
C34 H34 0.9500 .
C35 C36 1.386(3) .
C35 H35 0.9500 .
C36 H36 0.9500 .
O40 C41 1.415(3) .
O40 C44 1.422(3) .
C41 C42B 1.490(13) .
C41 C42 1.496(4) .
C41 H41A 0.9900 .
C41 H41B 0.9900 .
C41 H41C 0.9900 .
C41 H41D 0.9900 .
C42 C43 1.500(5) .
C42 H42A 0.9900 .
C42 H42B 0.9900 .
C43 C44 1.497(4) .
C43 H43A 0.9900 .
C43 H43B 0.9900 .
C44 C43B 1.434(14) .
C44 H44A 0.9900 .
C44 H44B 0.9900 .
C44 H44C 0.9900 .
C44 H44D 0.9900 .
C171 H17A 0.9800 .
C171 H17B 0.9800 .
C171 H17C 0.9800 .
C18 C184 1.477(8) .
C18 C181 1.495(4) .
C18 C183 1.524(4) .
C18 C186 1.537(7) .
C18 C182 1.550(4) .
C18 C185 1.571(7) .
C181 H18A 0.9800 .
C181 H18B 0.9800 .
C181 H18C 0.9800 .
C182 H18D 0.9800 .
C182 H18E 0.9800 .
C182 H18F 0.9800 .
C183 H18G 0.9800 .
C183 H18H 0.9800 .
C183 H18I 0.9800 .
C184 H18J 0.9800 .
C184 H18K 0.9800 .
C184 H18L 0.9800 .
C185 H18M 0.9800 .
C185 H18N 0.9800 .
C185 H18O 0.9800 .
C186 H18P 0.9800 .
C186 H18Q 0.9800 .
C186 H18R 0.9800 .
O50 C54 1.479(13) .
O50 C51 1.505(12) .
C51 C52 1.427(13) .
C51 H51A 0.9900 .
C51 H51B 0.9900 .
C52 C53 1.483(15) .
C52 H52A 0.9900 .
C52 H52B 0.9900 .
C53 C54 1.478(14) .
C53 H53A 0.9900 .
C53 H53B 0.9900 .
C54 H54A 0.9900 .
C54 H54B 0.9900 .
O50B C51B 1.398(10) .
O50B C54B 1.591(10) .
C51B C52B 1.348(10) .
C51B H51C 0.9900 .
C51B H51D 0.9900 .
C52B C53B 1.460(10) .
C52B H52C 0.9900 .
C52B H52D 0.9900 .
C53B C54B 1.373(10) .
C53B H53C 0.9900 .
C53B H53D 0.9900 .
C54B H54C 0.9900 .
C54B H54D 0.9900 .
C42B C43B 1.492(16) .
C42B H42C 0.9900 .
C42B H42D 0.9900 .
C43B H43C 0.9900 .
C43B H43D 0.9900 .

loop_
_geom_torsion_atom_site_label_1
_geom_torsion_atom_site_label_2
_geom_torsion_atom_site_label_3
_geom_torsion_atom_site_label_4
_geom_torsion
_geom_torsion_site_symmetry_1
C10 C10 C11 C16 -97.7(3) 2_556
C10 C10 C11 C12 77.7(3) 2_556
C16 C11 C12 O12 -177.55(17) .
C10 C11 C12 O12 7.1(3) .
C16 C11 C12 C13 4.4(3) .
C10 C11 C12 C13 -170.98(17) .
O12 C12 C13 C14 178.16(17) .
C11 C12 C13 C14 -3.7(3) .
O12 C12 C13 C17 -3.0(3) .
C11 C12 C13 C17 175.09(17) .
C12 C13 C14 C15 0.2(3) .
C17 C13 C14 C15 -178.62(18) .
C13 C14 C15 C16 2.5(3) .
C13 C14 C15 C18 -177.82(18) .
C12 C11 C16 C15 -1.5(3) .
C10 C11 C16 C15 173.98(17) .
C14 C15 C16 C11 -1.8(3) .
C18 C15 C16 C11 178.49(18) .
C14 C13 C17 C21 -110.1(2) .
C12 C13 C17 C21 71.1(2) .
C14 C13 C17 C31 10.0(2) .
C12 C13 C17 C31 -168.81(17) .
C14 C13 C17 C171 129.26(19) .
C12 C13 C17 C171 -49.5(2) .
C31 C17 C21 C26 -116.3(2) .
C13 C17 C21 C26 4.3(3) .
C171 C17 C21 C26 125.4(2) .
C31 C17 C21 C22 62.1(2) .
C13 C17 C21 C22 -177.39(19) .
C171 C17 C21 C22 -56.2(2) .
C26 C21 C22 C23 0.0(4) .
C17 C21 C22 C23 -178.5(2) .
C21 C22 C23 C24 -0.3(4) .
C22 C23 C24 C25 0.3(4) .
C23 C24 C25 C26 0.1(4) .
C22 C21 C26 C25 0.4(3) .
C17 C21 C26 C25 178.8(2) .
C24 C25 C26 C21 -0.4(4) .
C21 C17 C31 C32 35.4(2) .
C13 C17 C31 C32 -87.0(2) .
C171 C17 C31 C32 153.45(19) .
C21 C17 C31 C36 -147.62(19) .
C13 C17 C31 C36 90.0(2) .
C171 C17 C31 C36 -29.6(3) .
C36 C31 C32 C33 -0.5(3) .
C17 C31 C32 C33 176.6(2) .
C31 C32 C33 C34 1.2(4) .
C32 C33 C34 C35 -1.0(4) .
C33 C34 C35 C36 0.1(4) .
C34 C35 C36 C31 0.7(3) .
C32 C31 C36 C35 -0.4(3) .
C17 C31 C36 C35 -177.49(19) .
C44 O40 C41 C42B 17.3(12) .
C44 O40 C41 C42 -12.5(4) .
O40 C41 C42 C43 32.2(4) .
C42B C41 C42 C43 -49.7(14) .
C41 C42 C43 C44 -38.7(4) .
C41 O40 C44 C43B 15.9(13) .
C41 O40 C44 C43 -12.8(3) .
C42 C43 C44 O40 32.6(4) .
C42 C43 C44 C43B -59.7(17) .
C16 C15 C18 C184 46.6(6) .
C14 C15 C18 C184 -133.1(6) .
C16 C15 C18 C181 -123.7(3) .
C14 C15 C18 C181 56.6(3) .
C16 C15 C18 C183 114.2(3) .
C14 C15 C18 C183 -65.5(3) .
C16 C15 C18 C186 -76.4(5) .
C14 C15 C18 C186 104.0(5) .
C16 C15 C18 C182 -2.6(3) .
C14 C15 C18 C182 177.7(3) .
C16 C15 C18 C185 169.0(5) .
C14 C15 C18 C185 -10.7(5) .
C54 O50 C51 C52 24(2) .
O50 C51 C52 C53 8(2) .
C51 C52 C53 C54 -37(2) .
C52 C53 C54 O50 50(2) .
C51 O50 C54 C53 -47(2) .
C54B O50B C51B C52B 20.4(16) .
O50B C51B C52B C53B -2.7(19) .
C51B C52B C53B C54B -19.4(16) .
C52B C53B C54B O50B 30.6(12) .
C51B O50B C54B C53B -33.3(13) .
O40 C41 C42B C43B -43(2) .
C42 C41 C42B C43B 62.6(17) .
O40 C44 C43B C42B -42(2) .
C43 C44 C43B C42B 53.7(14) .
C41 C42B C43B C44 52(3) .
